data_1561344
loop_
_publ_author_name
'Padalwar, Nitin Balkrushna'
'Vidyasagar, Kanamaluru'

_publ_section_title
;
 Synthetic and structural investigations of mercurous and mercuric
 organophosphonates and phenylarsonates
;
_journal_name_full 'Journal of Solid State Chemistry'
_journal_page_first 83
_journal_page_last 94
_journal_paper_doi 10.1016/j.jssc.2016.08.012
_journal_volume 243
_journal_year 2016
_chemical_formula_moiety 'C24 H22 As4 Hg3 O12'
_chemical_formula_sum 'C24 H22 As4 Hg3 O12'
_chemical_formula_weight 1403.89
_space_group_IT_number 2
_space_group_name_Hall '-P 1'
_space_group_name_H-M_alt 'P -1'
_symmetry_cell_setting triclinic
_symmetry_space_group_name_Hall '-P 1'
_symmetry_space_group_name_H-M 'P -1'
_atom_sites_solution_hydrogens geom
_atom_sites_solution_primary direct
_atom_sites_solution_secondary difmap
_audit_creation_method SHELXL-97
_cell_angle_alpha 92.536(9)
_cell_angle_beta 92.870(9)
_cell_angle_gamma 83.446(9)
_cell_formula_units_Z 1
_cell_length_a 5.8417(11)
_cell_length_b 8.2487(15)
_cell_length_c 15.443(3)
_cell_measurement_reflns_used 8889
_cell_measurement_temperature 293(2)
_cell_measurement_theta_max 34.36
_cell_measurement_theta_min 2.49
_cell_volume 737.8(2)
_computing_cell_refinement APEXII,Bruker,2004
_computing_data_collection APEXII,Bruker,2004
_computing_data_reduction SAINT,Bruker,2004
_computing_molecular_graphics 'ORTEP-3 (Farrugia, 1997)'
_computing_publication_material 'SHELXL-97 (Sheldrick, 1997)'
_computing_structure_refinement 'SHELXL-97 (Sheldrick, 1997)'
_computing_structure_solution 'SHELXS-97 (Sheldrick, 1997)'
_diffrn_ambient_temperature 293(2)
_diffrn_measured_fraction_theta_full 0.588
_diffrn_measured_fraction_theta_max 0.588
_diffrn_measurement_device_type 'Bruker ApexII ccd area detector'
_diffrn_measurement_method 'phi and omega scans'
_diffrn_radiation_monochromator graphite
_diffrn_radiation_source 'fine-focus sealed tube'
_diffrn_radiation_type MoK\a
_diffrn_radiation_wavelength 0.71073
_diffrn_reflns_av_R_equivalents 0.0326
_diffrn_reflns_av_sigmaI/netI 0.0510
_diffrn_reflns_limit_h_max 7
_diffrn_reflns_limit_h_min -8
_diffrn_reflns_limit_k_max 12
_diffrn_reflns_limit_k_min -11
_diffrn_reflns_limit_l_max 19
_diffrn_reflns_limit_l_min -24
_diffrn_reflns_number 8889
_diffrn_reflns_theta_full 34.36
_diffrn_reflns_theta_max 34.36
_diffrn_reflns_theta_min 2.49
_exptl_absorpt_coefficient_mu 20.081
_exptl_absorpt_correction_T_max 0.2965
_exptl_absorpt_correction_T_min 0.0538
_exptl_absorpt_correction_type multi-scan
_exptl_absorpt_process_details SADABS(Bruker,2004)
_exptl_crystal_colour colorless
_exptl_crystal_density_diffrn 3.160
_exptl_crystal_density_method 'not measured'
_exptl_crystal_description platelet
_exptl_crystal_F_000 634
_exptl_crystal_size_max 0.35
_exptl_crystal_size_mid 0.15
_exptl_crystal_size_min 0.08
_refine_diff_density_max 3.587
_refine_diff_density_min -3.754
_refine_diff_density_rms 0.582
_refine_ls_extinction_method none
_refine_ls_goodness_of_fit_ref 1.085
_refine_ls_hydrogen_treatment mixed
_refine_ls_matrix_type full
_refine_ls_number_parameters 186
_refine_ls_number_reflns 3641
_refine_ls_number_restraints 0
_refine_ls_restrained_S_all 1.085
_refine_ls_R_factor_all 0.0813
_refine_ls_R_factor_gt 0.0604
_refine_ls_shift/su_max 0.061
_refine_ls_shift/su_mean 0.003
_refine_ls_structure_factor_coef Fsqd
_refine_ls_weighting_details 'calc w=1/[\s^2^(Fo^2^)+(0.1128P)^2^+35.4188P] where P=(Fo^2^+2Fc^2^)/3'
_refine_ls_weighting_scheme calc
_refine_ls_wR_factor_gt 0.1842
_refine_ls_wR_factor_ref 0.2100
_reflns_number_gt 2906
_reflns_number_total 3641
_reflns_threshold_expression >2sigma(I)
_cod_data_source_file JSSC-2016-243-83.cif
_cod_data_source_block Hg3O12As4C24H22
_cod_original_sg_symbol_Hall -P1
_cod_original_sg_symbol_H-M P-1
_cod_database_code 1561344

loop_
_symmetry_equiv_pos_as_xyz
'x, y, z'
'-x, -y, -z'

loop_
_atom_site_label
_atom_site_type_symbol
_atom_site_fract_x
_atom_site_fract_y
_atom_site_fract_z
_atom_site_U_iso_or_equiv
_atom_site_adp_type
_atom_site_occupancy
_atom_site_symmetry_multiplicity
_atom_site_calc_flag
_atom_site_refinement_flags
_atom_site_disorder_assembly
_atom_site_disorder_group
Hg1 Hg 0.0000 0.0000 0.0000 0.0209(2) Uani 1 2 d S . .
Hg2 Hg -0.42018(11) -0.30725(7) 0.97977(4) 0.0235(2) Uani 1 1 d . . .
As1 As -0.4169(3) -0.02305(18) 0.13406(10) 0.0176(3) Uani 1 1 d . . .
As2 As -0.9169(3) -0.43926(19) 0.87778(11) 0.0207(4) Uani 1 1 d . . .
O1 O -0.148(2) -0.1023(15) 0.1044(9) 0.030(3) Uani 1 1 d . . .
O2 O -0.438(2) 0.1818(15) 0.1358(8) 0.026(3) Uani 1 1 d . . .
O3 O -0.389(2) 0.1036(15) 0.9326(8) 0.023(2) Uani 1 1 d . . .
O4 O -0.093(2) -0.5923(15) 0.8788(10) 0.035(3) Uani 1 1 d . . .
O5 O -0.047(2) -0.2880(15) 0.9375(9) 0.031(3) Uani 1 1 d . . .
O6 O -0.346(2) -0.4876(15) 0.0851(10) 0.037(3) Uani 1 1 d . . .
C1 C -0.451(3) -0.087(2) 0.2512(12) 0.028(4) Uani 1 1 d . . .
C2 C -0.293(4) -0.048(3) 0.3163(13) 0.037(5) Uani 1 1 d . . .
H2 H -0.1688 0.0068 0.3044 0.044 Uiso 1 1 calc R . .
C3 C -0.325(5) -0.093(3) 0.3988(18) 0.055(7) Uani 1 1 d . . .
H3 H -0.2202 -0.0676 0.4433 0.066 Uiso 1 1 calc R . .
C4 C -0.506(5) -0.172(3) 0.4173(12) 0.047(6) Uani 1 1 d . . .
H4 H -0.5234 -0.2009 0.4740 0.057 Uiso 1 1 calc R . .
C5 C -0.662(4) -0.211(3) 0.3535(14) 0.040(5) Uiso 1 1 d . . .
H5 H -0.7874 -0.2644 0.3664 0.048 Uiso 1 1 calc R . .
C6 C -0.633(4) -0.168(3) 0.2663(13) 0.037(4) Uani 1 1 d . . .
H6 H -0.7350 -0.1948 0.2213 0.044 Uiso 1 1 calc R . .
C7 C 0.080(3) -0.387(2) 0.7568(11) 0.023(3) Uiso 1 1 d . . .
C8 C 0.261(4) -0.439(3) 0.7090(14) 0.043(5) Uani 1 1 d . . .
H8 H 0.3941 -0.4936 0.7345 0.052 Uiso 1 1 calc R . .
C9 C 0.248(6) -0.409(3) 0.6189(14) 0.069(10) Uani 1 1 d . . .
H9 H 0.3689 -0.4453 0.5835 0.083 Uiso 1 1 calc R . .
C10 C 0.052(5) -0.327(3) 0.5870(15) 0.054(7) Uani 1 1 d . . .
H10 H 0.0404 -0.3059 0.5281 0.065 Uiso 1 1 calc R . .
C11 C -0.134(5) -0.270(4) 0.6363(18) 0.061(8) Uani 1 1 d . . .
H11 H -0.2645 -0.2124 0.6113 0.074 Uiso 1 1 calc R . .
C12 C -0.122(4) -0.303(3) 0.7251(16) 0.046(5) Uani 1 1 d . . .
H12 H -0.2434 -0.2686 0.7606 0.056 Uiso 1 1 calc R . .

loop_
_atom_site_aniso_label
_atom_site_aniso_U_11
_atom_site_aniso_U_22
_atom_site_aniso_U_33
_atom_site_aniso_U_23
_atom_site_aniso_U_13
_atom_site_aniso_U_12
Hg1 0.0161(4) 0.0187(4) 0.0289(5) 0.0045(3) 0.0035(3) -0.0042(3)
Hg2 0.0218(3) 0.0181(3) 0.0308(4) 0.0056(2) -0.0015(3) -0.0027(2)
As1 0.0171(7) 0.0174(7) 0.0185(8) 0.0009(6) 0.0036(6) -0.0011(5)
As2 0.0197(8) 0.0176(8) 0.0244(8) 0.0014(6) -0.0002(6) -0.0004(6)
O1 0.021(6) 0.022(6) 0.049(8) 0.011(5) 0.011(5) -0.001(4)
O2 0.033(7) 0.024(6) 0.022(6) 0.003(5) -0.016(5) -0.008(5)
O3 0.018(6) 0.030(6) 0.021(6) 0.000(5) -0.002(4) -0.002(4)
O4 0.027(7) 0.024(6) 0.054(9) 0.005(6) 0.003(6) -0.006(5)
O5 0.023(7) 0.022(6) 0.048(8) -0.003(5) 0.004(6) -0.001(5)
O6 0.022(6) 0.022(6) 0.068(10) 0.022(6) -0.001(6) -0.002(5)
C1 0.035(10) 0.018(8) 0.032(9) 0.010(7) 0.011(7) 0.004(6)
C2 0.023(10) 0.057(13) 0.032(10) 0.006(9) -0.002(8) -0.012(8)
C3 0.042(15) 0.068(17) 0.056(15) 0.016(13) -0.015(12) -0.011(12)
C4 0.070(18) 0.054(14) 0.014(9) 0.007(8) -0.007(9) 0.006(12)
C6 0.034(11) 0.050(12) 0.029(10) 0.003(9) 0.002(8) -0.011(9)
C8 0.045(13) 0.050(13) 0.031(11) 0.008(9) 0.007(9) 0.015(9)
C9 0.12(3) 0.067(17) 0.021(10) 0.020(11) 0.035(13) 0.026(16)
C10 0.068(19) 0.068(17) 0.026(11) 0.012(11) -0.002(11) -0.003(13)
C11 0.061(18) 0.070(18) 0.053(15) 0.037(14) -0.013(13) -0.002(13)
C12 0.033(12) 0.053(14) 0.053(14) 0.010(11) 0.007(10) 0.001(9)

loop_
_atom_type_symbol
_atom_type_description
_atom_type_scat_dispersion_real
_atom_type_scat_dispersion_imag
_atom_type_scat_source
C C 0.0030 0.0020 'International Tables Vol C Tables 4.2.6.8 and 6.1.1.4'
H H 0.0000 0.0000 'International Tables Vol C Tables 4.2.6.8 and 6.1.1.4'
O O 0.0110 0.0060 'International Tables Vol C Tables 4.2.6.8 and 6.1.1.4'
As As 0.0500 2.0060 'International Tables Vol C Tables 4.2.6.8 and 6.1.1.4'
Hg Hg -2.3890 9.2270 'International Tables Vol C Tables 4.2.6.8 and 6.1.1.4'

loop_
_geom_angle_atom_site_label_1
_geom_angle_atom_site_label_2
_geom_angle_atom_site_label_3
_geom_angle
_geom_angle_site_symmetry_1
_geom_angle_site_symmetry_3
O1 Hg1 O1 180.000(1) . 2
O1 Hg1 O3 87.2(4) . 2_556
O1 Hg1 O3 92.8(4) 2 2_556
O1 Hg1 O3 92.8(4) . 1_554
O1 Hg1 O3 87.2(4) 2 1_554
O3 Hg1 O3 180.000(1) 2_556 1_554
O1 Hg1 O5 78.7(5) . 1_554
O1 Hg1 O5 101.3(5) 2 1_554
O3 Hg1 O5 89.9(4) 2_556 1_554
O3 Hg1 O5 90.1(4) 1_554 1_554
O1 Hg1 O5 101.3(5) . 2_556
O1 Hg1 O5 78.7(5) 2 2_556
O3 Hg1 O5 90.1(4) 2_556 2_556
O3 Hg1 O5 89.9(4) 1_554 2_556
O5 Hg1 O5 180.0(6) 1_554 2_556
O2 Hg2 O6 163.3(5) 2_456 1_556
O2 Hg2 O3 90.2(5) 2_456 2_457
O6 Hg2 O3 95.3(5) 1_556 2_457
O2 Hg2 O5 90.3(5) 2_456 .
O6 Hg2 O5 100.3(5) 1_556 .
O3 Hg2 O5 121.0(4) 2_457 .
O2 Hg2 O6 80.1(4) 2_456 2_446
O6 Hg2 O6 83.4(6) 1_556 2_446
O3 Hg2 O6 116.2(5) 2_457 2_446
O5 Hg2 O6 121.9(5) . 2_446
O2 Hg2 Hg2 119.6(3) 2_456 2_447
O6 Hg2 Hg2 43.8(4) 1_556 2_447
O3 Hg2 Hg2 111.5(3) 2_457 2_447
O5 Hg2 Hg2 118.9(3) . 2_447
O6 Hg2 Hg2 39.5(3) 2_446 2_447
O3 As1 O2 114.2(6) 2_456 .
O3 As1 O1 108.4(6) 2_456 .
O2 As1 O1 109.7(6) . .
O3 As1 C1 109.6(7) 2_456 .
O2 As1 C1 107.4(7) . .
O1 As1 C1 107.3(7) . .
O5 As2 O6 115.2(8) 1_455 2_446
O5 As2 O4 104.5(7) 1_455 1_455
O6 As2 O4 108.3(6) 2_446 1_455
O5 As2 C7 112.0(7) 1_455 1_455
O6 As2 C7 111.8(7) 2_446 1_455
O4 As2 C7 103.9(7) 1_455 1_455
As1 O1 Hg1 118.9(6) . .
As1 O2 Hg2 118.5(6) . 2_456
As1 O3 Hg2 108.7(6) 2_456 2_457
As1 O3 Hg1 134.9(6) 2_456 1_556
Hg2 O3 Hg1 111.3(5) 2_457 1_556
As2 O5 Hg2 118.9(7) 1_655 .
As2 O5 Hg1 142.2(7) 1_655 1_556
Hg2 O5 Hg1 98.7(4) . 1_556
As2 O6 Hg2 125.0(7) 2_446 1_554
As2 O6 Hg2 115.0(6) 2_446 2_446
Hg2 O6 Hg2 96.6(6) 1_554 2_446
C6 C1 C2 122.3(17) . .
C6 C1 As1 117.9(16) . .
C2 C1 As1 119.8(14) . .
C3 C2 C1 118(2) . .
C4 C3 C2 122(2) . .
C5 C4 C3 120(2) . .
C4 C5 C6 119(2) . .
C1 C6 C5 118(2) . .
C8 C7 C12 124.6(19) . .
C8 C7 As2 120.2(14) . 1_655
C12 C7 As2 115.2(14) . 1_655
C7 C8 C9 119(2) . .
C10 C9 C8 117(2) . .
C9 C10 C11 124(2) . .
C10 C11 C12 119(2) . .
C7 C12 C11 117(2) . .

loop_
_geom_bond_atom_site_label_1
_geom_bond_atom_site_label_2
_geom_bond_distance
_geom_bond_site_symmetry_2
Hg1 O1 2.117(12) .
Hg1 O1 2.117(12) 2
Hg1 O3 2.526(12) 2_556
Hg1 O3 2.526(12) 1_554
Hg1 O5 2.564(13) 1_554
Hg1 O5 2.564(13) 2_556
Hg2 O2 2.183(11) 2_456
Hg2 O6 2.246(13) 1_556
Hg2 O3 2.327(12) 2_457
Hg2 O5 2.330(13) .
Hg2 O6 2.444(14) 2_446
Hg2 Hg2 3.5047(13) 2_447
As1 O3 1.668(12) 2_456
As1 O2 1.679(12) .
As1 O1 1.709(12) .
As1 C1 1.933(17) .
As2 O5 1.654(13) 1_455
As2 O6 1.668(13) 2_446
As2 O4 1.720(13) 1_455
As2 C7 1.935(17) 1_455
O2 Hg2 2.183(11) 2_456
O3 As1 1.668(12) 2_456
O3 Hg2 2.328(12) 2_457
O3 Hg1 2.526(12) 1_556
O4 As2 1.720(13) 1_655
O5 As2 1.654(13) 1_655
O5 Hg1 2.564(13) 1_556
O6 As2 1.668(13) 2_446
O6 Hg2 2.245(13) 1_554
O6 Hg2 2.443(14) 2_446
C1 C6 1.35(3) .
C1 C2 1.38(3) .
C2 C3 1.37(3) .
C3 C4 1.35(4) .
C4 C5 1.36(3) .
C5 C6 1.43(3) .
C7 C8 1.34(3) .
C7 C12 1.38(3) .
C7 As2 1.935(17) 1_655
C8 C9 1.42(3) .
C9 C10 1.35(4) .
C10 C11 1.38(4) .
C11 C12 1.40(3) .
